data_4309324
loop_
_publ_author_name
'Jun Mo Gil'
'Scott David'
'Angela L. Reiff'
'Louis S. Hegedus'

_publ_section_title
;
Synthesis and Complexation of "Back-to-Back" Capped Bis-dioxocyclams
;
_journal_name_full 'Inorganic Chemistry'
_journal_page_first 5858
_journal_page_last 5865
_journal_paper_doi 10.1021/ic0502731
_journal_volume 44
_journal_year 2005
_chemical_formula_sum 'C30 H41 Co N6 O7'
_chemical_formula_weight 656.62
_chemical_name_systematic
; 
 ? 
;
_space_group_IT_number 9
_symmetry_cell_setting monoclinic
_symmetry_space_group_name_Hall 'C -2yc'
_symmetry_space_group_name_H-M 'C 1 c 1'
_atom_sites_solution_hydrogens geom
_atom_sites_solution_primary direct
_atom_sites_solution_secondary difmap
_audit_creation_method SHELXL-97
_cell_angle_alpha 90.00
_cell_angle_beta 102.815(5)
_cell_angle_gamma 90.00
_cell_formula_units_Z 4
_cell_length_a 10.6644(19)
_cell_length_b 21.732(4)
_cell_length_c 14.189(3)
_cell_measurement_temperature 298(2)
_cell_volume 3206.5(11)
_computing_cell_refinement 'Bruker SMART'
_computing_data_collection 'Bruker SMART'
_computing_data_reduction 'Bruker SAINT'
_computing_molecular_graphics 'Bruker SHELXTL'
_computing_publication_material 'Bruker SHELXTL'
_computing_structure_refinement 'SHELXL-97 (Sheldrick, 1997)'
_computing_structure_solution 'SHELXS-97 (Sheldrick, 1990)'
_diffrn_ambient_temperature 298(2)
_diffrn_measured_fraction_theta_full 0.998
_diffrn_measured_fraction_theta_max 0.998
_diffrn_measurement_device_type 'CCD area detector'
_diffrn_measurement_method 'phi and omega scans'
_diffrn_radiation_monochromator graphite
_diffrn_radiation_source 'fine-focus sealed tube'
_diffrn_radiation_type MoK\a
_diffrn_radiation_wavelength 0.71073
_diffrn_reflns_av_R_equivalents 0.0736
_diffrn_reflns_av_sigmaI/netI 0.1852
_diffrn_reflns_limit_h_max 10
_diffrn_reflns_limit_h_min -10
_diffrn_reflns_limit_k_max 21
_diffrn_reflns_limit_k_min -21
_diffrn_reflns_limit_l_max 14
_diffrn_reflns_limit_l_min -14
_diffrn_reflns_number 8048
_diffrn_reflns_theta_full 20.81
_diffrn_reflns_theta_max 20.81
_diffrn_reflns_theta_min 2.17
_exptl_absorpt_coefficient_mu 0.590
_exptl_absorpt_correction_T_max 0.9013
_exptl_absorpt_correction_T_min 0.8523
_exptl_absorpt_correction_type multi-scan
_exptl_absorpt_process_details 'SADABS Sheldrick, 1997'
_exptl_crystal_colour clear
_exptl_crystal_density_diffrn 1.360
_exptl_crystal_density_meas ?
_exptl_crystal_density_method .
_exptl_crystal_description prism
_exptl_crystal_F_000 1384
_exptl_crystal_size_max 0.28
_exptl_crystal_size_mid 0.25
_exptl_crystal_size_min 0.18
_refine_diff_density_max 0.235
_refine_diff_density_min -0.154
_refine_diff_density_rms 0.040
_refine_ls_abs_structure_details 'Flack H D (1983), Acta Cryst. A39, 876-881'
_refine_ls_abs_structure_Flack 0.00(2)
_refine_ls_goodness_of_fit_ref 0.688
_refine_ls_hydrogen_treatment constr
_refine_ls_matrix_type full
_refine_ls_number_parameters 397
_refine_ls_number_reflns 3342
_refine_ls_number_restraints 2
_refine_ls_restrained_S_all 0.688
_refine_ls_R_factor_all 0.0940
_refine_ls_R_factor_gt 0.0401
_refine_ls_shift/su_max 0.304
_refine_ls_shift/su_mean 0.023
_refine_ls_structure_factor_coef Fsqd
_refine_ls_weighting_details 'calc w=1/[\s^2^(Fo^2^)+(0.0160P)^2^+0.0000P] where P=(Fo^2^+2Fc^2^)/3'
_refine_ls_weighting_scheme calc
_refine_ls_wR_factor_gt 0.0646
_refine_ls_wR_factor_ref 0.0724
_reflns_number_gt 1770
_reflns_number_total 3342
_reflns_threshold_expression >2sigma(I)
_cod_data_source_file ic0502731si20050221_111124.cif
_cod_data_source_block lsh133m
_cod_depositor_comments
;
The following automatic conversions were performed:
'_symmetry_cell_setting' value 'Monoclinic' changed to 'monoclinic'
according to '/home/saulius/struct/CIF-dictionaries/cif_core.dic'
dictionary named 'cif_core.dic' version 2.4.1 from 2010-06-29.

Automatic conversion script
Id: cif_fix_enum 1527 2010-12-29 10:47:43Z saulius 
;
_cod_original_cell_volume 3206.4(11)
_cod_database_code 4309324

loop_
_symmetry_equiv_pos_as_xyz
'x, y, z'
'x, -y, z+1/2'
'x+1/2, y+1/2, z'
'x+1/2, -y+1/2, z+1/2'

loop_
_atom_site_label
_atom_site_type_symbol
_atom_site_fract_x
_atom_site_fract_y
_atom_site_fract_z
_atom_site_U_iso_or_equiv
_atom_site_adp_type
_atom_site_occupancy
_atom_site_symmetry_multiplicity
_atom_site_calc_flag
_atom_site_refinement_flags
_atom_site_disorder_assembly
_atom_site_disorder_group
Co1 Co 0.20830(13) 0.65221(5) 0.79818(10) 0.0466(4) Uani 1 1 d . . .
N1 N 0.1612(7) 0.5788(4) 0.8667(6) 0.047(2) Uani 1 1 d . . .
N2 N 0.1966(8) 0.5947(3) 0.6897(6) 0.048(2) Uani 1 1 d . . .
N3 N 0.2392(7) 0.7259(4) 0.7285(6) 0.041(2) Uani 1 1 d . . .
N4 N 0.2589(7) 0.7052(3) 0.9120(5) 0.041(2) Uani 1 1 d . . .
N5 N 0.3805(7) 0.6310(4) 0.8262(6) 0.040(2) Uani 1 1 d . . .
N6 N 0.6412(9) 0.6017(5) 0.8630(7) 0.077(3) Uani 1 1 d . . .
O1 O 0.1235(7) 0.6194(3) 1.0977(4) 0.076(2) Uani 1 1 d . . .
O2 O 0.1534(6) 0.5187(3) 0.9968(4) 0.071(2) Uani 1 1 d . . .
O3 O 0.3847(6) 0.6525(3) 0.6029(4) 0.0657(18) Uani 1 1 d . . .
O4 O 0.2525(7) 0.7839(3) 0.5966(5) 0.072(2) Uani 1 1 d . . .
O5 O 0.0325(6) 0.6771(3) 0.7864(5) 0.054(2) Uani 1 1 d . . .
O6 O -0.0683(7) 0.6953(3) 0.6336(5) 0.088(3) Uani 1 1 d . . .
C1 C 0.2103(10) 0.6214(5) 1.0333(7) 0.046(3) Uani 1 1 d . . .
C2 C 0.3377(8) 0.6079(4) 1.0991(6) 0.068(3) Uani 1 1 d . . .
H2A H 0.3620 0.6417 1.1431 0.102 Uiso 1 1 calc R . .
H2B H 0.4014 0.6025 1.0614 0.102 Uiso 1 1 calc R . .
H2C H 0.3313 0.5711 1.1350 0.102 Uiso 1 1 calc R . .
C3 C -0.0105(11) 0.6167(5) 1.0569(8) 0.103(4) Uani 1 1 d . . .
H3A H -0.0567 0.6151 1.1077 0.155 Uiso 1 1 calc R . .
H3B H -0.0294 0.5805 1.0175 0.155 Uiso 1 1 calc R . .
H3C H -0.0361 0.6525 1.0179 0.155 Uiso 1 1 calc R . .
C4 C 0.1717(10) 0.5681(5) 0.9600(8) 0.056(3) Uani 1 1 d . . .
C5 C 0.0929(10) 0.5282(5) 0.8003(7) 0.060(3) Uani 1 1 d . . .
C6 C -0.0457(8) 0.5219(4) 0.8128(6) 0.082(4) Uani 1 1 d . . .
H6B H -0.0887 0.5609 0.8002 0.122 Uiso 1 1 calc R . .
H6C H -0.0450 0.5093 0.8777 0.122 Uiso 1 1 calc R . .
H6D H -0.0903 0.4918 0.7683 0.122 Uiso 1 1 calc R . .
C7 C 0.1620(10) 0.4654(4) 0.8199(6) 0.089(4) Uani 1 1 d . . .
H7A H 0.2495 0.4697 0.8140 0.133 Uiso 1 1 calc R . .
H7B H 0.1189 0.4357 0.7739 0.133 Uiso 1 1 calc R . .
H7C H 0.1605 0.4519 0.8841 0.133 Uiso 1 1 calc R . .
C8 C 0.0884(10) 0.5536(4) 0.6955(6) 0.064(3) Uani 1 1 d . . .
H8A H 0.0886 0.5190 0.6522 0.076 Uiso 1 1 calc R . .
H8B H 0.0085 0.5758 0.6732 0.076 Uiso 1 1 calc R . .
C9 C 0.1699(9) 0.6257(4) 0.5913(6) 0.057(3) Uani 1 1 d . . .
H9A H 0.0816 0.6401 0.5770 0.068 Uiso 1 1 calc R . .
H9B H 0.1768 0.5948 0.5433 0.068 Uiso 1 1 calc R . .
C10 C 0.2564(9) 0.6798(5) 0.5789(8) 0.051(3) Uani 1 1 d . . .
C11 C 0.2220(8) 0.6893(4) 0.4693(6) 0.060(3) Uani 1 1 d . . .
H11A H 0.2714 0.7229 0.4525 0.091 Uiso 1 1 calc R . .
H11B H 0.1320 0.6985 0.4489 0.091 Uiso 1 1 calc R . .
H11C H 0.2410 0.6525 0.4378 0.091 Uiso 1 1 calc R . .
C12 C 0.4854(10) 0.6937(5) 0.6036(7) 0.105(4) Uani 1 1 d . . .
H12A H 0.5660 0.6724 0.6226 0.158 Uiso 1 1 calc R . .
H12B H 0.4818 0.7263 0.6485 0.158 Uiso 1 1 calc R . .
H12C H 0.4777 0.7106 0.5400 0.158 Uiso 1 1 calc R . .
C13 C 0.2472(9) 0.7343(5) 0.6401(9) 0.050(3) Uani 1 1 d . . .
C14 C 0.2408(10) 0.7852(5) 0.7829(7) 0.047(3) Uani 1 1 d . . .
C15 C 0.3696(9) 0.8201(4) 0.7934(6) 0.076(3) Uani 1 1 d . . .
H15A H 0.4395 0.7933 0.8216 0.114 Uiso 1 1 calc R . .
H15B H 0.3700 0.8553 0.8342 0.114 Uiso 1 1 calc R . .
H15C H 0.3794 0.8332 0.7308 0.114 Uiso 1 1 calc R . .
C16 C 0.1339(8) 0.8283(4) 0.7387(6) 0.069(3) Uani 1 1 d . . .
H16A H 0.0529 0.8075 0.7313 0.104 Uiso 1 1 calc R . .
H16B H 0.1451 0.8416 0.6766 0.104 Uiso 1 1 calc R . .
H16C H 0.1352 0.8634 0.7800 0.104 Uiso 1 1 calc R . .
C17 C 0.2101(8) 0.7687(4) 0.8783(6) 0.048(3) Uani 1 1 d . . .
H17A H 0.1177 0.7702 0.8721 0.058 Uiso 1 1 calc R . .
H17B H 0.2488 0.7988 0.9265 0.058 Uiso 1 1 calc R . .
C18 C 0.1964(9) 0.6861(5) 0.9909(7) 0.065(4) Uani 1 1 d . . .
H18A H 0.1050 0.6935 0.9682 0.077 Uiso 1 1 calc R . .
H18B H 0.2262 0.7142 1.0443 0.077 Uiso 1 1 calc R . .
C19 C 0.4022(10) 0.7065(4) 0.9496(6) 0.059(3) Uani 1 1 d . . .
H19A H 0.4347 0.7472 0.9400 0.070 Uiso 1 1 calc R . .
H19B H 0.4224 0.6979 1.0184 0.070 Uiso 1 1 calc R . .
C20 C 0.4652(11) 0.6602(5) 0.8989(7) 0.044(3) Uani 1 1 d . . .
C21 C 0.5946(10) 0.6451(5) 0.9141(6) 0.057(3) Uani 1 1 d . . .
H21A H 0.6524 0.6659 0.9622 0.069 Uiso 1 1 calc R . .
C22 C 0.5576(11) 0.5749(5) 0.7942(9) 0.071(4) Uani 1 1 d . . .
H22A H 0.5866 0.5459 0.7558 0.085 Uiso 1 1 calc R . .
C23 C 0.4306(13) 0.5875(5) 0.7766(6) 0.051(3) Uani 1 1 d . . .
C24 C 0.3229(10) 0.5592(4) 0.7056(7) 0.060(3) Uani 1 1 d . . .
H24A H 0.3087 0.5180 0.7273 0.072 Uiso 1 1 calc R . .
H24B H 0.3479 0.5555 0.6442 0.072 Uiso 1 1 calc R . .
C25 C -0.0599(11) 0.6964(5) 0.7219(8) 0.066(4) Uani 1 1 d . . .
C26 C -0.1724(9) 0.7190(5) 0.7614(7) 0.097(4) Uani 1 1 d . . .
H26A H -0.2407 0.7316 0.7088 0.146 Uiso 1 1 calc R . .
H26B H -0.1456 0.7533 0.8038 0.146 Uiso 1 1 calc R . .
H26C H -0.2021 0.6864 0.7966 0.146 Uiso 1 1 calc R . .
C27 C 0.7221(18) 0.5218(13) 0.547(2) 0.223(12) Uani 1 1 d . . .
C28 C 0.640(3) 0.4908(8) 0.5873(11) 0.154(10) Uani 1 1 d . . .
O7 O 0.5306(12) 0.5226(9) 0.5081(19) 0.246(7) Uani 1 1 d . . .
C29 C 0.605(3) 0.5647(7) 0.4435(12) 0.175(8) Uani 1 1 d . . .
C30 C 0.746(3) 0.5605(11) 0.495(2) 0.231(14) Uani 1 1 d . . .

loop_
_atom_site_aniso_label
_atom_site_aniso_U_11
_atom_site_aniso_U_22
_atom_site_aniso_U_33
_atom_site_aniso_U_23
_atom_site_aniso_U_13
_atom_site_aniso_U_12
Co1 0.0557(9) 0.0459(7) 0.0385(7) -0.0004(9) 0.0113(6) -0.0024(10)
N1 0.046(6) 0.060(7) 0.036(6) -0.021(5) 0.011(5) -0.011(5)
N2 0.053(7) 0.043(6) 0.045(6) -0.004(5) 0.009(5) -0.011(5)
N3 0.045(6) 0.048(6) 0.034(6) 0.009(5) 0.015(4) -0.004(4)
N4 0.039(6) 0.041(6) 0.042(6) 0.001(4) 0.010(5) -0.003(5)
N5 0.041(6) 0.046(6) 0.033(6) 0.001(4) 0.013(5) 0.003(5)
N6 0.061(8) 0.083(8) 0.088(8) -0.021(6) 0.020(7) -0.002(6)
O1 0.088(6) 0.089(6) 0.063(5) 0.004(4) 0.044(5) -0.019(5)
O2 0.113(7) 0.042(5) 0.062(5) 0.023(4) 0.029(4) -0.004(4)
O3 0.051(5) 0.071(5) 0.080(5) 0.004(4) 0.025(4) -0.022(5)
O4 0.122(7) 0.044(5) 0.044(5) 0.003(4) 0.006(4) -0.013(5)
O5 0.042(5) 0.066(5) 0.050(5) 0.021(4) 0.002(4) 0.009(4)
O6 0.099(6) 0.113(7) 0.053(5) 0.005(5) 0.014(5) 0.020(5)
C1 0.078(9) 0.026(7) 0.033(7) 0.008(6) 0.013(7) -0.004(6)
C2 0.080(9) 0.062(7) 0.054(7) 0.004(5) -0.004(6) -0.003(6)
C3 0.105(11) 0.107(10) 0.121(11) 0.014(8) 0.075(10) 0.007(9)
C4 0.064(8) 0.057(10) 0.049(9) 0.022(8) 0.018(7) 0.020(7)
C5 0.094(10) 0.054(8) 0.037(7) 0.002(6) 0.029(6) -0.009(7)
C6 0.052(8) 0.125(11) 0.068(8) 0.009(7) 0.014(6) -0.047(7)
C7 0.167(12) 0.037(7) 0.059(8) -0.006(6) 0.019(7) -0.022(7)
C8 0.076(8) 0.059(8) 0.058(8) -0.012(6) 0.019(6) 0.003(7)
C9 0.083(9) 0.057(7) 0.022(6) -0.004(6) -0.006(6) 0.014(7)
C10 0.013(7) 0.068(9) 0.068(9) 0.035(7) -0.001(6) -0.024(6)
C11 0.073(8) 0.080(8) 0.027(7) 0.007(5) 0.009(6) 0.005(6)
C12 0.081(10) 0.088(9) 0.153(12) 0.017(8) 0.041(9) -0.008(8)
C13 0.057(8) 0.027(8) 0.062(10) -0.011(8) 0.005(7) -0.008(6)
C14 0.081(9) 0.042(7) 0.025(7) 0.004(6) 0.028(6) 0.001(7)
C15 0.085(8) 0.087(9) 0.054(7) 0.012(5) 0.012(6) -0.037(7)
C16 0.096(9) 0.069(8) 0.047(7) 0.004(6) 0.022(6) 0.011(7)
C17 0.062(7) 0.039(7) 0.046(7) 0.005(6) 0.017(6) -0.005(6)
C18 0.051(8) 0.092(11) 0.049(8) -0.042(7) 0.008(6) 0.013(7)
C19 0.074(9) 0.051(8) 0.056(7) -0.017(6) 0.027(7) 0.001(7)
C20 0.046(8) 0.057(8) 0.023(6) 0.000(6) -0.009(6) -0.020(7)
C21 0.032(8) 0.074(8) 0.060(7) -0.005(7) -0.002(6) -0.019(7)
C22 0.018(8) 0.095(10) 0.103(11) -0.011(8) 0.022(7) 0.012(8)
C23 0.085(11) 0.046(8) 0.019(7) -0.004(6) 0.002(7) -0.019(7)
C24 0.094(10) 0.051(8) 0.043(8) 0.015(7) 0.034(8) 0.033(8)
C25 0.073(10) 0.072(9) 0.055(10) 0.011(8) 0.016(8) -0.001(8)
C26 0.062(9) 0.133(11) 0.097(9) 0.018(8) 0.020(8) 0.044(8)
C27 0.098(17) 0.23(3) 0.33(4) 0.05(3) 0.01(2) -0.046(19)
C28 0.26(3) 0.134(14) 0.062(10) 0.017(10) 0.037(14) -0.100(18)
O7 0.152(13) 0.241(18) 0.37(2) -0.140(16) 0.112(15) -0.026(11)
C29 0.30(3) 0.096(13) 0.131(14) 0.020(10) 0.060(17) -0.021(16)
C30 0.16(2) 0.20(2) 0.34(3) 0.17(2) 0.06(2) 0.014(19)

loop_
_atom_type_symbol
_atom_type_description
_atom_type_scat_dispersion_real
_atom_type_scat_dispersion_imag
_atom_type_scat_source
C C 0.0033 0.0016 'International Tables Vol C Tables 4.2.6.8 and 6.1.1.4'
H H 0.0000 0.0000 'International Tables Vol C Tables 4.2.6.8 and 6.1.1.4'
N N 0.0061 0.0033 'International Tables Vol C Tables 4.2.6.8 and 6.1.1.4'
O O 0.0106 0.0060 'International Tables Vol C Tables 4.2.6.8 and 6.1.1.4'
Co Co 0.3494 0.9721 'International Tables Vol C Tables 4.2.6.8 and 6.1.1.4'

loop_
_geom_angle_atom_site_label_1
_geom_angle_atom_site_label_2
_geom_angle_atom_site_label_3
_geom_angle
_geom_angle_site_symmetry_1
_geom_angle_site_symmetry_3
_geom_angle_publ_flag
N5 Co1 O5 172.6(4) . . ?
N5 Co1 N3 92.4(3) . . ?
O5 Co1 N3 89.8(3) . . ?
N5 Co1 N4 83.7(4) . . ?
O5 Co1 N4 89.5(3) . . ?
N3 Co1 N4 83.6(3) . . ?
N5 Co1 N2 84.1(4) . . ?
O5 Co1 N2 102.7(3) . . ?
N3 Co1 N2 96.5(4) . . ?
N4 Co1 N2 167.8(4) . . ?
N5 Co1 N1 92.4(3) . . ?
O5 Co1 N1 85.5(3) . . ?
N3 Co1 N1 175.2(3) . . ?
N4 Co1 N1 97.0(3) . . ?
N2 Co1 N1 83.9(3) . . ?
C4 N1 C5 114.5(9) . . ?
C4 N1 Co1 130.9(8) . . ?
C5 N1 Co1 114.5(6) . . ?
C8 N2 C9 109.2(7) . . ?
C8 N2 C24 111.2(7) . . ?
C9 N2 C24 109.8(7) . . ?
C8 N2 Co1 104.9(6) . . ?
C9 N2 Co1 113.8(5) . . ?
C24 N2 Co1 107.8(6) . . ?
C13 N3 C14 112.6(8) . . ?
C13 N3 Co1 131.7(8) . . ?
C14 N3 Co1 115.4(6) . . ?
C18 N4 C19 109.2(7) . . ?
C18 N4 C17 108.2(7) . . ?
C19 N4 C17 110.2(7) . . ?
C18 N4 Co1 111.7(5) . . ?
C19 N4 Co1 112.1(5) . . ?
C17 N4 Co1 105.2(5) . . ?
C23 N5 C20 116.4(9) . . ?
C23 N5 Co1 123.3(8) . . ?
C20 N5 Co1 120.3(8) . . ?
C22 N6 C21 116.2(10) . . ?
C3 O1 C1 118.3(8) . . ?
C12 O3 C10 114.9(7) . . ?
C25 O5 Co1 138.4(7) . . ?
O1 C1 C2 102.7(8) . . ?
O1 C1 C18 105.0(8) . . ?
C2 C1 C18 115.0(8) . . ?
O1 C1 C4 106.9(8) . . ?
C2 C1 C4 110.0(8) . . ?
C18 C1 C4 115.9(8) . . ?
O2 C4 N1 126.3(12) . . ?
O2 C4 C1 114.3(10) . . ?
N1 C4 C1 119.4(10) . . ?
N1 C5 C6 109.4(8) . . ?
N1 C5 C7 112.5(8) . . ?
C6 C5 C7 109.5(8) . . ?
N1 C5 C8 103.9(8) . . ?
C6 C5 C8 108.2(8) . . ?
C7 C5 C8 113.1(8) . . ?
N2 C8 C5 113.8(8) . . ?
N2 C9 C10 116.9(7) . . ?
O3 C10 C13 111.6(8) . . ?
O3 C10 C9 102.6(8) . . ?
C13 C10 C9 115.2(9) . . ?
O3 C10 C11 107.0(8) . . ?
C13 C10 C11 117.1(9) . . ?
C9 C10 C11 101.9(8) . . ?
O4 C13 N3 128.5(10) . . ?
O4 C13 C10 112.5(10) . . ?
N3 C13 C10 119.0(11) . . ?
C16 C14 N3 113.5(8) . . ?
C16 C14 C17 103.2(7) . . ?
N3 C14 C17 106.2(8) . . ?
C16 C14 C15 108.1(7) . . ?
N3 C14 C15 112.2(8) . . ?
C17 C14 C15 113.4(8) . . ?
C14 C17 N4 111.9(7) . . ?
N4 C18 C1 122.4(8) . . ?
C20 C19 N4 110.4(8) . . ?
N5 C20 C21 118.3(9) . . ?
N5 C20 C19 112.7(9) . . ?
C21 C20 C19 128.9(10) . . ?
N6 C21 C20 123.6(9) . . ?
N6 C22 C23 122.7(11) . . ?
C22 C23 N5 122.6(9) . . ?
C22 C23 C24 129.5(12) . . ?
N5 C23 C24 107.9(11) . . ?
C23 C24 N2 114.6(9) . . ?
O6 C25 O5 126.8(11) . . ?
O6 C25 C26 119.7(10) . . ?
O5 C25 C26 113.3(9) . . ?
C30 C27 C28 152(3) . . ?
C30 C27 C29 51(2) . . ?
C28 C27 C29 101.2(16) . . ?
C27 C28 O7 85.8(14) . . ?
C28 O7 C29 105.7(13) . . ?
C30 C29 O7 104.4(15) . . ?
C30 C29 C27 37.4(10) . . ?
O7 C29 C27 67.4(9) . . ?
C27 C30 C29 91(2) . . ?

loop_
_geom_bond_atom_site_label_1
_geom_bond_atom_site_label_2
_geom_bond_distance
_geom_bond_site_symmetry_2
_geom_bond_publ_flag
Co1 N5 1.849(7) . ?
Co1 O5 1.923(6) . ?
Co1 N3 1.949(8) . ?
Co1 N4 1.959(7) . ?
Co1 N2 1.965(8) . ?
Co1 N1 1.990(8) . ?
N1 C4 1.323(10) . ?
N1 C5 1.525(11) . ?
N2 C8 1.476(10) . ?
N2 C9 1.519(10) . ?
N2 C24 1.525(10) . ?
N3 C13 1.288(10) . ?
N3 C14 1.501(11) . ?
N4 C18 1.484(10) . ?
N4 C19 1.503(10) . ?
N4 C17 1.515(9) . ?
N5 C23 1.357(11) . ?
N5 C20 1.368(10) . ?
N6 C22 1.304(12) . ?
N6 C21 1.350(11) . ?
O1 C3 1.419(10) . ?
O1 C1 1.439(10) . ?
O2 C4 1.230(10) . ?
O3 C12 1.396(9) . ?
O3 C10 1.460(10) . ?
O4 C13 1.251(10) . ?
O5 C25 1.258(10) . ?
O6 C25 1.236(11) . ?
C1 C2 1.496(11) . ?
C1 C18 1.522(11) . ?
C1 C4 1.551(14) . ?
C5 C6 1.534(11) . ?
C5 C7 1.545(11) . ?
C5 C8 1.577(11) . ?
C9 C10 1.529(11) . ?
C10 C13 1.484(13) . ?
C10 C11 1.530(12) . ?
C14 C16 1.502(11) . ?
C14 C17 1.505(11) . ?
C14 C15 1.547(11) . ?
C19 C20 1.482(11) . ?
C20 C21 1.388(12) . ?
C22 C23 1.349(12) . ?
C23 C24 1.482(11) . ?
C25 C26 1.514(12) . ?
C27 C30 1.18(3) . ?
C27 C28 1.33(2) . ?
C27 C29 1.94(3) . ?
C28 O7 1.585(19) . ?
O7 C29 1.624(19) . ?
C29 C30 1.52(3) . ?
